data_7156785
loop_
_publ_author_name
'Kong, Hongjun'
'Li, Qingrui'
'Yin, Yunnian'
'Huang, Mengmeng'
'Kim, Jung Keun'
'Zhu, Yu'
'Li, Yabo'
'Wu, Yangjie'

_publ_section_title
;
 An efficient light on-off one-pot method for the synthesis of 3-styryl
 coumarins from aryl alkynoates.
;
_journal_issue 18
_journal_name_full 'Organic &amp; biomolecular chemistry'
_journal_page_first 4621
_journal_page_last 4628
_journal_paper_doi 10.1039/c9ob00421a
_journal_volume 17
_journal_year 2019
_chemical_formula_moiety 'C23 H16 O2'
_chemical_formula_sum 'C23 H16 O2'
_chemical_formula_weight 324.36
_space_group_crystal_system monoclinic
_space_group_IT_number 14
_space_group_name_Hall '-P 2ybc'
_space_group_name_H-M_alt 'P 1 21/c 1'
_symmetry_space_group_name_Hall '-P 2ybc'
_symmetry_space_group_name_H-M 'P 1 21/c 1'
_atom_sites_solution_hydrogens geom
_atom_sites_solution_primary direct
_audit_creation_date 2018-08-22
_audit_creation_method
;
Olex2 1.2
(compiled 2018.05.29 svn.r3508 for OlexSys, GUI svn.r5506)
;
_audit_update_record
;
2018-08-23 deposited with the CCDC.    2019-04-16 downloaded from the CCDC.
;
_cell_angle_alpha 90
_cell_angle_beta 96.908(4)
_cell_angle_gamma 90
_cell_formula_units_Z 4
_cell_length_a 8.2170(3)
_cell_length_b 23.5453(7)
_cell_length_c 8.6771(3)
_cell_measurement_reflns_used 2545
_cell_measurement_temperature 293(2)
_cell_measurement_theta_max 70.5940
_cell_measurement_theta_min 5.1660
_cell_volume 1666.59(10)
_computing_cell_refinement
;
CrysAlisPro, Agilent Technologies,
Version 1.171.37.35 (release 13-08-2014 CrysAlis171 .NET)
(compiled Aug 13 2014,18:06:01)
;
_computing_data_collection
;
CrysAlisPro, Agilent Technologies,
Version 1.171.37.35 (release 13-08-2014 CrysAlis171 .NET)
(compiled Aug 13 2014,18:06:01)
;
_computing_data_reduction
;
CrysAlisPro, Agilent Technologies,
Version 1.171.37.35 (release 13-08-2014 CrysAlis171 .NET)
(compiled Aug 13 2014,18:06:01)
;
_computing_molecular_graphics 'Olex2 (Dolomanov et al., 2009)'
_computing_publication_material 'Olex2 (Dolomanov et al., 2009)'
_computing_structure_refinement 'ShelXL (Sheldrick, 2015)'
_computing_structure_solution 'ShelXS (Sheldrick, 2008)'
_diffrn_ambient_temperature 293(2)
_diffrn_detector 'CCD plate'
_diffrn_detector_area_resol_mean 16.2312
_diffrn_detector_type Eos
_diffrn_measured_fraction_theta_full 0.995
_diffrn_measured_fraction_theta_max 0.995
_diffrn_measurement_details
;
#__ type_ start__ end____ width___ exp.time_
  1 omega  -48.00    3.00   1.0000    1.0000
omega____ theta____ kappa____ phi______ frames
    -      -33.5000   37.0000 -180.0000 51

#__ type_ start__ end____ width___ exp.time_
  2 omega  -59.00  -25.00   1.0000    1.0000
omega____ theta____ kappa____ phi______ frames
    -      -33.5000   77.0000   60.0000 34

#__ type_ start__ end____ width___ exp.time_
  3 omega   11.00   36.00   1.0000    1.0000
omega____ theta____ kappa____ phi______ frames
    -      -33.5000   77.0000   60.0000 25

#__ type_ start__ end____ width___ exp.time_
  4 omega   84.00  110.00   1.0000    1.0000
omega____ theta____ kappa____ phi______ frames
    -       36.4734  178.0000   60.0000 26

#__ type_ start__ end____ width___ exp.time_
  5 omega   38.00   77.00   1.0000    1.0000
omega____ theta____ kappa____ phi______ frames
    -       36.4734  -99.0000   90.0000 39

#__ type_ start__ end____ width___ exp.time_
  6 omega   10.00   39.00   1.0000    1.0000
omega____ theta____ kappa____ phi______ frames
    -       36.4734   77.0000  -90.0000 29

#__ type_ start__ end____ width___ exp.time_
  7 omega   19.00   63.00   1.0000    1.0000
omega____ theta____ kappa____ phi______ frames
    -       36.4734   57.0000 -120.0000 44

#__ type_ start__ end____ width___ exp.time_
  8 omega   49.00  103.00   1.0000    1.0000
omega____ theta____ kappa____ phi______ frames
    -       36.4734   77.0000  -90.0000 54

#__ type_ start__ end____ width___ exp.time_
  9 omega   34.00   90.00   1.0000    1.0000
omega____ theta____ kappa____ phi______ frames
    -       36.4734   57.0000 -180.0000 56

#__ type_ start__ end____ width___ exp.time_
 10 omega   66.00   91.00   1.0000    1.0000
omega____ theta____ kappa____ phi______ frames
    -       36.4734   57.0000 -120.0000 25

#__ type_ start__ end____ width___ exp.time_
 11 omega    6.00   35.00   1.0000    1.0000
omega____ theta____ kappa____ phi______ frames
    -       36.4734  -99.0000   90.0000 29

#__ type_ start__ end____ width___ exp.time_
 12 omega   78.00  108.00   1.0000    6.0000
omega____ theta____ kappa____ phi______ frames
    -      108.0000  -94.0000   30.0000 30

#__ type_ start__ end____ width___ exp.time_
 13 omega   38.00   73.00   1.0000    6.0000
omega____ theta____ kappa____ phi______ frames
    -      108.0000  -30.0000  -90.0000 35

#__ type_ start__ end____ width___ exp.time_
 14 omega  121.00  178.00   1.0000    6.0000
omega____ theta____ kappa____ phi______ frames
    -      108.0000   15.0000  -30.0000 57

#__ type_ start__ end____ width___ exp.time_
 15 omega   65.00   90.00   1.0000    6.0000
omega____ theta____ kappa____ phi______ frames
    -      108.0000   15.0000  -30.0000 25

#__ type_ start__ end____ width___ exp.time_
 16 omega   65.00   95.00   1.0000    6.0000
omega____ theta____ kappa____ phi______ frames
    -      108.0000  -45.0000 -180.0000 30

#__ type_ start__ end____ width___ exp.time_
 17 omega   37.00   85.00   1.0000    6.0000
omega____ theta____ kappa____ phi______ frames
    -      108.0000  -30.0000    0.0000 48

#__ type_ start__ end____ width___ exp.time_
 18 omega   42.00   91.00   1.0000    6.0000
omega____ theta____ kappa____ phi______ frames
    -      108.0000  -30.0000  -60.0000 49

#__ type_ start__ end____ width___ exp.time_
 19 omega   37.00  112.00   1.0000    6.0000
omega____ theta____ kappa____ phi______ frames
    -      108.0000 -111.0000  -30.0000 75

#__ type_ start__ end____ width___ exp.time_
 20 omega  104.00  165.00   1.0000    6.0000
omega____ theta____ kappa____ phi______ frames
    -      108.0000   45.0000   30.0000 61

#__ type_ start__ end____ width___ exp.time_
 21 omega   45.00  137.00   1.0000    6.0000
omega____ theta____ kappa____ phi______ frames
    -      108.0000  -77.0000   90.0000 92
;
_diffrn_measurement_device 'four-circle diffractometer'
_diffrn_measurement_device_type 'Xcalibur, Eos, Gemini'
_diffrn_measurement_method '\w scans'
_diffrn_orient_matrix_UB_11 0.0001817000
_diffrn_orient_matrix_UB_12 0.0651995000
_diffrn_orient_matrix_UB_13 -0.0150685000
_diffrn_orient_matrix_UB_21 0.1886872000
_diffrn_orient_matrix_UB_22 0.0001473000
_diffrn_orient_matrix_UB_23 0.0285104000
_diffrn_orient_matrix_UB_31 0.0073563000
_diffrn_orient_matrix_UB_32 -0.0055771000
_diffrn_orient_matrix_UB_33 -0.1759255000
_diffrn_radiation_monochromator graphite
_diffrn_radiation_probe x-ray
_diffrn_radiation_type CuK\a
_diffrn_radiation_wavelength 1.54184
_diffrn_reflns_av_R_equivalents 0.0206
_diffrn_reflns_av_unetI/netI 0.0279
_diffrn_reflns_Laue_measured_fraction_full 0.995
_diffrn_reflns_Laue_measured_fraction_max 0.995
_diffrn_reflns_limit_h_max 9
_diffrn_reflns_limit_h_min -8
_diffrn_reflns_limit_k_max 27
_diffrn_reflns_limit_k_min -28
_diffrn_reflns_limit_l_max 6
_diffrn_reflns_limit_l_min -10
_diffrn_reflns_number 6277
_diffrn_reflns_point_group_measured_fraction_full 0.995
_diffrn_reflns_point_group_measured_fraction_max 0.995
_diffrn_reflns_theta_full 67.064
_diffrn_reflns_theta_max 67.064
_diffrn_reflns_theta_min 3.755
_diffrn_source 'Enhance (Cu) X-ray Source'
_exptl_absorpt_coefficient_mu 0.645
_exptl_absorpt_correction_T_max 1.00000
_exptl_absorpt_correction_T_min 0.82620
_exptl_absorpt_correction_type multi-scan
_exptl_absorpt_process_details
;
CrysAlisPro, Agilent Technologies,
Version 1.171.37.35 (release 13-08-2014 CrysAlis171 .NET)
(compiled Aug 13 2014,18:06:01)
Empirical absorption correction using spherical harmonics,
 implemented in SCALE3 ABSPACK scaling algorithm.
;
_exptl_crystal_colour colourless
_exptl_crystal_colour_primary colourless
_exptl_crystal_density_diffrn 1.293
_exptl_crystal_description prism
_exptl_crystal_F_000 680
_exptl_crystal_size_max 0.18
_exptl_crystal_size_mid 0.14
_exptl_crystal_size_min 0.13
_refine_diff_density_max 0.239
_refine_diff_density_min -0.172
_refine_diff_density_rms 0.038
_refine_ls_extinction_coef 0.0033(6)
_refine_ls_extinction_expression Fc^*^=kFc[1+0.001xFc^2^\l^3^/sin(2\q)]^-1/4^
_refine_ls_extinction_method 'SHELXL-2014/7 (Sheldrick 2014'
_refine_ls_goodness_of_fit_ref 1.047
_refine_ls_hydrogen_treatment constr
_refine_ls_matrix_type full
_refine_ls_number_parameters 227
_refine_ls_number_reflns 2957
_refine_ls_number_restraints 0
_refine_ls_restrained_S_all 1.047
_refine_ls_R_factor_all 0.0554
_refine_ls_R_factor_gt 0.0470
_refine_ls_shift/su_max 0.001
_refine_ls_shift/su_mean 0.000
_refine_ls_structure_factor_coef Fsqd
_refine_ls_weighting_details 'w=1/[\s^2^(Fo^2^)+(0.0846P)^2^+0.1340P] where P=(Fo^2^+2Fc^2^)/3'
_refine_ls_weighting_scheme calc
_refine_ls_wR_factor_gt 0.1356
_refine_ls_wR_factor_ref 0.1463
_reflns_Friedel_coverage 0.000
_reflns_number_gt 2455
_reflns_number_total 2957
_reflns_threshold_expression 'I > 2\s(I)'
_cod_data_source_file c9ob00421a2.cif
_cod_data_source_block 201808344
_cod_depositor_comments 'Adding full bibliography for 7156785--7156790.cif.'
_cod_database_code 7156785
_shelx_shelxl_version_number 2014/7
_chemical_oxdiff_formula C15H15O3N2
_shelx_space_group_comment
;
The symmetry employed for this shelxl refinement is uniquely defined
by the following loop, which should always be used as a source of
symmetry information in preference to the above space-group names.
They are only intended as comments.
;
_shelx_estimated_absorpt_t_max 0.921
_shelx_estimated_absorpt_t_min 0.893
_reflns_odcompleteness_completeness 99.48
_reflns_odcompleteness_iscentric 1
_reflns_odcompleteness_theta 66.97
_olex2_refinement_description
;
1. Fixed Uiso
 At 1.2 times of:
  All C(H) groups
2.a Aromatic/amide H refined with riding coordinates:
 C3(H3), C4(H4), C6(H6), C7(H7), C8(H8), C9(H9), C10(H10), C13(H13), C14(H14),
 C15(H15), C16(H16), C17(H17), C20(H20), C21(H21), C22(H22), C23(H23)
;
_olex2_submission_special_instructions 'No special instructions were received'

loop_
_space_group_symop_operation_xyz
'x, y, z'
'-x, y+1/2, -z+1/2'
'-x, -y, -z'
'x, -y-1/2, z-1/2'

loop_
_atom_site_label
_atom_site_type_symbol
_atom_site_fract_x
_atom_site_fract_y
_atom_site_fract_z
_atom_site_U_iso_or_equiv
_atom_site_adp_type
_atom_site_occupancy
_atom_site_site_symmetry_order
_atom_site_calc_flag
_atom_site_refinement_flags_posn
C1 C 0.3569(2) 0.55124(7) 0.7420(2) 0.0530(4) Uani 1 1 d .
C2 C 0.23629(19) 0.59192(6) 0.78960(18) 0.0433(4) Uani 1 1 d .
C3 C 0.26451(18) 0.61778(7) 0.94350(18) 0.0449(4) Uani 1 1 d .
H3 H 0.1939 0.6474 0.9601 0.054 Uiso 1 1 calc R
C4 C 0.3750(2) 0.60563(7) 1.06325(19) 0.0482(4) Uani 1 1 d .
H4 H 0.4469 0.5759 1.0514 0.058 Uiso 1 1 calc R
C5 C 0.39279(18) 0.63536(7) 1.21264(18) 0.0454(4) Uani 1 1 d .
C6 C 0.5034(2) 0.61524(8) 1.3348(2) 0.0557(4) Uani 1 1 d .
H6 H 0.5666 0.5834 1.3197 0.067 Uiso 1 1 calc R
C7 C 0.5210(2) 0.64172(9) 1.4779(2) 0.0614(5) Uani 1 1 d .
H7 H 0.5954 0.6275 1.5577 0.074 Uiso 1 1 calc R
C8 C 0.4303(2) 0.68859(9) 1.5032(2) 0.0606(5) Uani 1 1 d .
H8 H 0.4428 0.7064 1.5996 0.073 Uiso 1 1 calc R
C9 C 0.3199(3) 0.70930(9) 1.3844(2) 0.0654(5) Uani 1 1 d .
H9 H 0.2575 0.7412 1.4009 0.078 Uiso 1 1 calc R
C10 C 0.3010(2) 0.68313(8) 1.2414(2) 0.0570(4) Uani 1 1 d .
H10 H 0.2257 0.6976 1.1627 0.068 Uiso 1 1 calc R
C11 C 0.10332(18) 0.60665(6) 0.68669(17) 0.0421(4) Uani 1 1 d .
C12 C -0.02142(18) 0.64739(7) 0.73180(17) 0.0441(4) Uani 1 1 d .
C13 C -0.1361(2) 0.63059(8) 0.8276(2) 0.0580(4) Uani 1 1 d .
H13 H -0.1371 0.5933 0.8629 0.070 Uiso 1 1 calc R
C14 C -0.2493(2) 0.66945(12) 0.8708(3) 0.0756(6) Uani 1 1 d .
H14 H -0.3271 0.6579 0.9337 0.091 Uiso 1 1 calc R
C15 C -0.2471(3) 0.72472(11) 0.8212(3) 0.0773(7) Uani 1 1 d .
H15 H -0.3217 0.7508 0.8523 0.093 Uiso 1 1 calc R
C16 C -0.1347(3) 0.74143(9) 0.7257(3) 0.0752(6) Uani 1 1 d .
H16 H -0.1331 0.7789 0.6918 0.090 Uiso 1 1 calc R
C17 C -0.0241(2) 0.70280(8) 0.6797(2) 0.0600(5) Uani 1 1 d .
H17 H 0.0499 0.7142 0.6127 0.072 Uiso 1 1 calc R
C18 C 0.0827(2) 0.58325(6) 0.53132(18) 0.0447(4) Uani 1 1 d .
C19 C 0.1979(2) 0.54458(7) 0.49100(19) 0.0485(4) Uani 1 1 d .
C20 C 0.1890(2) 0.52054(8) 0.3447(2) 0.0602(5) Uani 1 1 d .
H20 H 0.2681 0.4949 0.3207 0.072 Uiso 1 1 calc R
C21 C 0.0612(3) 0.53533(9) 0.2360(2) 0.0640(5) Uani 1 1 d .
H21 H 0.0536 0.5195 0.1372 0.077 Uiso 1 1 calc R
C22 C -0.0564(3) 0.57340(9) 0.2711(2) 0.0632(5) Uani 1 1 d .
H22 H -0.1427 0.5830 0.1962 0.076 Uiso 1 1 calc R
C23 C -0.0465(2) 0.59739(8) 0.4172(2) 0.0549(4) Uani 1 1 d .
H23 H -0.1261 0.6231 0.4400 0.066 Uiso 1 1 calc R
O1 O 0.32792(15) 0.52855(5) 0.59576(14) 0.0558(3) Uani 1 1 d .
O2 O 0.48032(19) 0.53590(7) 0.81928(17) 0.0812(5) Uani 1 1 d .

loop_
_atom_site_aniso_label
_atom_site_aniso_U_11
_atom_site_aniso_U_22
_atom_site_aniso_U_33
_atom_site_aniso_U_23
_atom_site_aniso_U_13
_atom_site_aniso_U_12
C1 0.0586(10) 0.0554(9) 0.0456(8) -0.0005(7) 0.0089(7) 0.0101(7)
C2 0.0463(8) 0.0425(7) 0.0420(8) 0.0011(6) 0.0090(6) 0.0022(6)
C3 0.0450(8) 0.0469(7) 0.0429(8) -0.0003(6) 0.0063(6) 0.0058(6)
C4 0.0494(8) 0.0507(8) 0.0446(8) 0.0014(7) 0.0054(7) 0.0083(6)
C5 0.0430(8) 0.0501(8) 0.0429(8) 0.0037(6) 0.0048(6) -0.0025(6)
C6 0.0492(9) 0.0617(10) 0.0536(9) 0.0006(8) -0.0044(7) 0.0052(7)
C7 0.0523(9) 0.0808(12) 0.0479(9) 0.0039(8) -0.0073(7) -0.0055(8)
C8 0.0595(10) 0.0784(12) 0.0439(9) -0.0097(8) 0.0065(7) -0.0118(9)
C9 0.0734(12) 0.0689(11) 0.0537(10) -0.0093(8) 0.0075(9) 0.0111(9)
C10 0.0638(10) 0.0618(10) 0.0443(8) 0.0004(7) 0.0011(7) 0.0134(8)
C11 0.0449(8) 0.0424(7) 0.0396(8) -0.0007(6) 0.0078(6) -0.0026(6)
C12 0.0424(7) 0.0531(8) 0.0357(7) -0.0059(6) -0.0003(6) 0.0021(6)
C13 0.0587(10) 0.0670(11) 0.0502(9) -0.0057(8) 0.0142(8) 0.0003(8)
C14 0.0576(11) 0.1085(18) 0.0631(12) -0.0213(11) 0.0170(9) 0.0053(11)
C15 0.0656(12) 0.0939(16) 0.0691(13) -0.0291(11) -0.0060(10) 0.0321(11)
C16 0.0896(15) 0.0620(11) 0.0705(12) -0.0065(9) -0.0046(11) 0.0252(10)
C17 0.0664(11) 0.0560(10) 0.0580(10) -0.0006(8) 0.0083(8) 0.0057(8)
C18 0.0492(8) 0.0452(8) 0.0407(8) -0.0018(6) 0.0098(6) -0.0068(6)
C19 0.0548(9) 0.0471(8) 0.0451(8) -0.0034(6) 0.0127(7) -0.0065(6)
C20 0.0701(11) 0.0588(10) 0.0548(10) -0.0148(8) 0.0202(8) -0.0075(8)
C21 0.0791(12) 0.0715(11) 0.0425(9) -0.0130(8) 0.0119(8) -0.0186(9)
C22 0.0689(11) 0.0761(12) 0.0429(9) -0.0050(8) 0.0000(8) -0.0125(9)
C23 0.0550(9) 0.0645(10) 0.0446(9) -0.0043(7) 0.0037(7) -0.0037(7)
O1 0.0630(7) 0.0547(6) 0.0512(7) -0.0081(5) 0.0129(5) 0.0112(5)
O2 0.0795(9) 0.1033(11) 0.0590(8) -0.0080(7) 0.0002(7) 0.0487(9)

loop_
_atom_type_symbol
_atom_type_description
_atom_type_scat_dispersion_real
_atom_type_scat_dispersion_imag
_atom_type_scat_source
C C 0.0181 0.0091 'International Tables Vol C Tables 4.2.6.8 and 6.1.1.4'
H H 0.0000 0.0000 'International Tables Vol C Tables 4.2.6.8 and 6.1.1.4'
O O 0.0492 0.0322 'International Tables Vol C Tables 4.2.6.8 and 6.1.1.4'

loop_
_geom_angle_atom_site_label_1
_geom_angle_atom_site_label_2
_geom_angle_atom_site_label_3
_geom_angle
O1 C1 C2 117.71(14)
O2 C1 C2 126.17(16)
O2 C1 O1 116.11(15)
C3 C2 C1 119.29(14)
C11 C2 C1 119.53(14)
C11 C2 C3 121.12(14)
C2 C3 H3 114.9
C4 C3 C2 130.16(15)
C4 C3 H3 114.9
C3 C4 H4 117.4
C3 C4 C5 125.19(15)
C5 C4 H4 117.4
C6 C5 C4 119.81(15)
C10 C5 C4 123.08(14)
C10 C5 C6 117.10(15)
C5 C6 H6 119.4
C7 C6 C5 121.22(17)
C7 C6 H6 119.4
C6 C7 H7 119.7
C8 C7 C6 120.66(16)
C8 C7 H7 119.7
C7 C8 H8 120.4
C7 C8 C9 119.26(16)
C9 C8 H8 120.4
C8 C9 H9 119.7
C10 C9 C8 120.55(18)
C10 C9 H9 119.7
C5 C10 H10 119.4
C9 C10 C5 121.20(16)
C9 C10 H10 119.4
C2 C11 C12 120.77(13)
C2 C11 C18 120.37(14)
C18 C11 C12 118.85(13)
C13 C12 C11 120.81(15)
C17 C12 C11 120.44(15)
C17 C12 C13 118.75(16)
C12 C13 H13 120.0
C12 C13 C14 119.96(19)
C14 C13 H13 120.0
C13 C14 H14 119.8
C15 C14 C13 120.4(2)
C15 C14 H14 119.8
C14 C15 H15 120.1
C16 C15 C14 119.81(18)
C16 C15 H15 120.1
C15 C16 H16 120.0
C15 C16 C17 120.1(2)
C17 C16 H16 120.0
C12 C17 H17 119.5
C16 C17 C12 120.93(19)
C16 C17 H17 119.5
C19 C18 C11 118.52(15)
C19 C18 C23 117.33(15)
C23 C18 C11 124.15(15)
C20 C19 C18 122.48(17)
O1 C19 C18 120.96(14)
O1 C19 C20 116.56(16)
C19 C20 H20 120.7
C21 C20 C19 118.66(18)
C21 C20 H20 120.7
C20 C21 H21 119.6
C20 C21 C22 120.84(16)
C22 C21 H21 119.6
C21 C22 H22 119.9
C21 C22 C23 120.22(18)
C23 C22 H22 119.9
C18 C23 H23 119.8
C22 C23 C18 120.48(18)
C22 C23 H23 119.8
C19 O1 C1 122.80(13)

loop_
_geom_bond_atom_site_label_1
_geom_bond_atom_site_label_2
_geom_bond_distance
C1 C2 1.473(2)
C1 O1 1.371(2)
C1 O2 1.202(2)
C2 C3 1.461(2)
C2 C11 1.370(2)
C3 H3 0.9300
C3 C4 1.326(2)
C4 H4 0.9300
C4 C5 1.465(2)
C5 C6 1.394(2)
C5 C10 1.393(2)
C6 H6 0.9300
C6 C7 1.381(3)
C7 H7 0.9300
C7 C8 1.364(3)
C8 H8 0.9300
C8 C9 1.378(3)
C9 H9 0.9300
C9 C10 1.377(3)
C10 H10 0.9300
C11 C12 1.490(2)
C11 C18 1.447(2)
C12 C13 1.387(2)
C12 C17 1.380(2)
C13 H13 0.9300
C13 C14 1.388(3)
C14 H14 0.9300
C14 C15 1.371(4)
C15 H15 0.9300
C15 C16 1.371(3)
C16 H16 0.9300
C16 C17 1.378(3)
C17 H17 0.9300
C18 C19 1.388(2)
C18 C23 1.402(2)
C19 C20 1.384(2)
C19 O1 1.370(2)
C20 H20 0.9300
C20 C21 1.370(3)
C21 H21 0.9300
C21 C22 1.379(3)
C22 H22 0.9300
C22 C23 1.381(3)
C23 H23 0.9300

loop_
_geom_torsion_atom_site_label_1
_geom_torsion_atom_site_label_2
_geom_torsion_atom_site_label_3
_geom_torsion_atom_site_label_4
_geom_torsion
C1 C2 C3 C4 -9.9(3)
C1 C2 C11 C12 179.57(14)
C1 C2 C11 C18 -1.1(2)
C2 C1 O1 C19 3.8(2)
C2 C3 C4 C5 179.18(15)
C2 C11 C12 C13 -76.0(2)
C2 C11 C12 C17 103.55(18)
C2 C11 C18 C19 1.7(2)
C2 C11 C18 C23 -177.83(15)
C3 C2 C11 C12 -3.2(2)
C3 C2 C11 C18 176.16(13)
C3 C4 C5 C6 173.90(16)
C3 C4 C5 C10 -4.8(3)
C4 C5 C6 C7 -178.87(15)
C4 C5 C10 C9 179.01(17)
C5 C6 C7 C8 -0.2(3)
C6 C5 C10 C9 0.3(3)
C6 C7 C8 C9 0.2(3)
C7 C8 C9 C10 -0.1(3)
C8 C9 C10 C5 -0.2(3)
C10 C5 C6 C7 -0.1(3)
C11 C2 C3 C4 172.83(16)
C11 C12 C13 C14 178.76(16)
C11 C12 C17 C16 -177.41(17)
C11 C18 C19 C20 -179.27(15)
C11 C18 C19 O1 0.4(2)
C11 C18 C23 C22 179.48(15)
C12 C11 C18 C19 -178.91(13)
C12 C11 C18 C23 1.5(2)
C12 C13 C14 C15 -1.0(3)
C13 C12 C17 C16 2.1(3)
C13 C14 C15 C16 1.4(3)
C14 C15 C16 C17 -0.1(3)
C15 C16 C17 C12 -1.7(3)
C17 C12 C13 C14 -0.8(3)
C18 C11 C12 C13 104.68(17)
C18 C11 C12 C17 -75.81(19)
C18 C19 C20 C21 -0.3(3)
C18 C19 O1 C1 -3.2(2)
C19 C18 C23 C22 -0.1(2)
C19 C20 C21 C22 0.0(3)
C20 C19 O1 C1 176.42(15)
C20 C21 C22 C23 0.2(3)
C21 C22 C23 C18 -0.2(3)
C23 C18 C19 C20 0.3(2)
C23 C18 C19 O1 179.95(14)
O1 C1 C2 C3 -178.88(14)
O1 C1 C2 C11 -1.6(2)
O1 C19 C20 C21 -179.93(15)
O2 C1 C2 C3 0.7(3)
O2 C1 C2 C11 178.03(19)
O2 C1 O1 C19 -175.87(17)
